data_4082286
loop_
_publ_author_name
'Jayaraman, Arumugam'
'Sterenberg, Brian T.'

_publ_section_title
;
 Electrophilic Aromatic Substitution Reactions of a Tungsten-Coordinated
 Phosphirenyl Triflate
;
_journal_issue 2
_journal_name_full Organometallics
_journal_page_first 522
_journal_paper_doi 10.1021/om401050w
_journal_volume 33
_journal_year 2014
_chemical_formula_moiety 'C27 H22 N O4 P W'
_chemical_formula_sum 'C27 H22 N O4 P W'
_chemical_formula_weight 639.28
_chemical_name_systematic
;
 ?
;
_space_group_IT_number 14
_symmetry_cell_setting monoclinic
_symmetry_space_group_name_Hall '-P 2ybc'
_symmetry_space_group_name_H-M 'P 1 21/c 1'
_atom_sites_solution_hydrogens geom
_atom_sites_solution_primary direct
_atom_sites_solution_secondary difmap
_audit_creation_method SHELXL-97
_cell_angle_alpha 90.00
_cell_angle_beta 100.1153(4)
_cell_angle_gamma 90.00
_cell_formula_units_Z 8
_cell_length_a 16.9920(5)
_cell_length_b 11.5473(4)
_cell_length_c 25.9194(8)
_cell_measurement_reflns_used 9865
_cell_measurement_temperature 173(2)
_cell_measurement_theta_max 27.42
_cell_measurement_theta_min 2.17
_cell_volume 5006.6(3)
_computing_cell_refinement 'Bruker SAINT'
_computing_data_collection 'Bruker APEX2'
_computing_data_reduction 'Bruker SAINT'
_computing_structure_refinement 'SHELXL-97 (Sheldrick, 2008)'
_computing_structure_solution 'SHELXS-97 (Sheldrick, 2008)'
_diffrn_ambient_temperature 173(2)
_diffrn_measured_fraction_theta_full 0.996
_diffrn_measured_fraction_theta_max 0.996
_diffrn_measurement_device_type 'Bruker APEX-II CCD'
_diffrn_measurement_method '\w scans'
_diffrn_radiation_monochromator graphite
_diffrn_radiation_source 'fine-focus sealed tube'
_diffrn_radiation_type MoK\a
_diffrn_radiation_wavelength 0.71073
_diffrn_reflns_av_R_equivalents 0.0252
_diffrn_reflns_av_sigmaI/netI 0.0200
_diffrn_reflns_limit_h_max 22
_diffrn_reflns_limit_h_min -21
_diffrn_reflns_limit_k_max 14
_diffrn_reflns_limit_k_min -14
_diffrn_reflns_limit_l_max 33
_diffrn_reflns_limit_l_min -33
_diffrn_reflns_number 43507
_diffrn_reflns_theta_full 27.46
_diffrn_reflns_theta_max 27.46
_diffrn_reflns_theta_min 1.60
_diffrn_standards_number 0
_exptl_absorpt_coefficient_mu 4.711
_exptl_absorpt_correction_T_max 0.6253
_exptl_absorpt_correction_T_min 0.5194
_exptl_absorpt_correction_type numerical
_exptl_absorpt_process_details 'SADABS (Sheldrick, 2008)'
_exptl_crystal_colour yellow
_exptl_crystal_density_diffrn 1.696
_exptl_crystal_density_method 'not measured'
_exptl_crystal_description block
_exptl_crystal_F_000 2496
_exptl_crystal_size_max 0.16
_exptl_crystal_size_mid 0.12
_exptl_crystal_size_min 0.11
_refine_diff_density_max 0.773
_refine_diff_density_min -0.442
_refine_diff_density_rms 0.075
_refine_ls_extinction_method none
_refine_ls_goodness_of_fit_ref 1.041
_refine_ls_hydrogen_treatment constr
_refine_ls_matrix_type full
_refine_ls_number_parameters 613
_refine_ls_number_reflns 11391
_refine_ls_number_restraints 0
_refine_ls_restrained_S_all 1.041
_refine_ls_R_factor_all 0.0250
_refine_ls_R_factor_gt 0.0200
_refine_ls_shift/su_max 0.010
_refine_ls_shift/su_mean 0.000
_refine_ls_structure_factor_coef Fsqd
_refine_ls_weighting_details 'calc w=1/[\s^2^(Fo^2^)+(0.0203P)^2^+2.4406P] where P=(Fo^2^+2Fc^2^)/3'
_refine_ls_weighting_scheme calc
_refine_ls_wR_factor_gt 0.0434
_refine_ls_wR_factor_ref 0.0452
_reflns_number_gt 10163
_reflns_number_total 11391
_reflns_threshold_expression >2\s(I)
_cod_data_source_file om401050w_si_001.cif
_cod_data_source_block aj-356
_cod_depositor_comments
;
The following automatic conversions were performed:

'_symmetry_cell_setting' value 'Monoclinic' changed to 'monoclinic'
according to
/usr/data/users/saulius/automatic-downloads/current/ACS/lib/dictionaries/cif_core.dic
dictionary named 'cif_core.dic' version 2.4.2 from 2011-04-26.

Automatic conversion script
Id: cif_fix_values 2281 2013-09-26 08:29:07Z andrius 
;
_cod_original_sg_symbol_H-M P2(1)/c
_cod_database_code 4082286

loop_
_symmetry_equiv_pos_as_xyz
'x, y, z'
'-x, y+1/2, -z+1/2'
'-x, -y, -z'
'x, -y-1/2, z-1/2'

loop_
_atom_site_label
_atom_site_type_symbol
_atom_site_fract_x
_atom_site_fract_y
_atom_site_fract_z
_atom_site_U_iso_or_equiv
_atom_site_adp_type
_atom_site_occupancy
_atom_site_symmetry_multiplicity
_atom_site_calc_flag
_atom_site_refinement_flags
C1 C 0.34603(16) 0.8773(2) 0.33053(11) 0.0382(6) Uani 1 1 d .
C2 C 0.44499(16) 0.8128(3) 0.42526(11) 0.0431(7) Uani 1 1 d .
C3 C 0.41300(15) 0.6570(2) 0.34718(11) 0.0358(6) Uani 1 1 d .
C4 C 0.50052(17) 0.9811(3) 0.37036(12) 0.0420(7) Uani 1 1 d .
C5 C 0.65411(14) 0.6362(2) 0.39622(9) 0.0263(5) Uani 1 1 d .
C6 C 0.68672(14) 0.7405(2) 0.40110(9) 0.0259(5) Uani 1 1 d .
C7 C 0.40899(15) 0.7677(3) 0.22922(11) 0.0388(6) Uani 1 1 d .
H7A H 0.3582 0.7982 0.2364 0.058 Uiso 1 1 calc R
H7B H 0.4124 0.6847 0.2371 0.058 Uiso 1 1 calc R
H7C H 0.4120 0.7799 0.1922 0.058 Uiso 1 1 calc R
C8 C 0.47276(18) 0.9542(2) 0.24688(11) 0.0411(7) Uani 1 1 d .
H8A H 0.4229 0.9881 0.2540 0.062 Uiso 1 1 calc R
H8B H 0.4743 0.9602 0.2094 0.062 Uiso 1 1 calc R
H8C H 0.5183 0.9961 0.2669 0.062 Uiso 1 1 calc R
C9 C 0.61102(13) 0.73774(19) 0.29112(9) 0.0231(5) Uani 1 1 d .
C10 C 0.55316(14) 0.78145(19) 0.25114(9) 0.0244(5) Uani 1 1 d .
C11 C 0.56851(15) 0.7826(2) 0.20030(10) 0.0328(6) Uani 1 1 d .
H11 H 0.5290 0.8114 0.1727 0.039 Uiso 1 1 calc R
C12 C 0.64033(16) 0.7424(2) 0.18911(10) 0.0341(6) Uani 1 1 d .
H12 H 0.6496 0.7441 0.1540 0.041 Uiso 1 1 calc R
C13 C 0.69939(15) 0.6994(2) 0.22885(10) 0.0282(5) Uani 1 1 d .
C14 C 0.68334(14) 0.69646(19) 0.27910(10) 0.0262(5) Uani 1 1 d .
H14 H 0.7224 0.6656 0.3064 0.031 Uiso 1 1 calc R
C15 C 0.65881(14) 0.5151(2) 0.41190(9) 0.0261(5) Uani 1 1 d .
C16 C 0.58889(15) 0.4522(2) 0.41061(10) 0.0310(6) Uani 1 1 d .
H16 H 0.5388 0.4880 0.3982 0.037 Uiso 1 1 calc R
C17 C 0.59109(17) 0.3382(2) 0.42717(11) 0.0361(6) Uani 1 1 d .
H17 H 0.5428 0.2964 0.4265 0.043 Uiso 1 1 calc R
C18 C 0.66414(17) 0.2851(2) 0.44477(11) 0.0380(6) Uani 1 1 d .
H18 H 0.6660 0.2064 0.4557 0.046 Uiso 1 1 calc R
C19 C 0.73423(17) 0.3468(2) 0.44642(12) 0.0402(7) Uani 1 1 d .
H19 H 0.7841 0.3106 0.4588 0.048 Uiso 1 1 calc R
C20 C 0.73225(16) 0.4612(2) 0.43013(11) 0.0356(6) Uani 1 1 d .
H20 H 0.7807 0.5030 0.4313 0.043 Uiso 1 1 calc R
C21 C 0.75390(14) 0.8126(2) 0.42407(9) 0.0266(5) Uani 1 1 d .
C22 C 0.74760(15) 0.9326(2) 0.42037(10) 0.0318(6) Uani 1 1 d .
H22 H 0.6989 0.9667 0.4035 0.038 Uiso 1 1 calc R
C23 C 0.81127(17) 1.0027(3) 0.44091(11) 0.0428(7) Uani 1 1 d .
H23 H 0.8062 1.0845 0.4384 0.051 Uiso 1 1 calc R
C24 C 0.88233(17) 0.9538(3) 0.46513(11) 0.0476(8) Uani 1 1 d .
H24 H 0.9262 1.0021 0.4791 0.057 Uiso 1 1 calc R
C25 C 0.88992(17) 0.8348(3) 0.46910(12) 0.0461(8) Uani 1 1 d .
H25 H 0.9390 0.8014 0.4856 0.055 Uiso 1 1 calc R
C26 C 0.82631(15) 0.7647(3) 0.44917(10) 0.0350(6) Uani 1 1 d .
H26 H 0.8316 0.6830 0.4525 0.042 Uiso 1 1 calc R
C27 C 0.77891(16) 0.6589(2) 0.21741(11) 0.0353(6) Uani 1 1 d .
H27A H 0.7796 0.6670 0.1799 0.053 Uiso 1 1 calc R
H27B H 0.7870 0.5774 0.2276 0.053 Uiso 1 1 calc R
H27C H 0.8218 0.7059 0.2374 0.053 Uiso 1 1 calc R
N1 N 0.47701(12) 0.82951(17) 0.26283(8) 0.0263(4) Uani 1 1 d .
O1 O 0.28095(12) 0.9069(2) 0.31747(10) 0.0614(6) Uani 1 1 d .
O2 O 0.43669(13) 0.8104(3) 0.46850(9) 0.0724(8) Uani 1 1 d .
O3 O 0.38684(13) 0.56634(19) 0.34962(9) 0.0558(6) Uani 1 1 d .
O4 O 0.52536(16) 1.0699(2) 0.38552(11) 0.0732(8) Uani 1 1 d .
P1 P 0.59219(4) 0.74158(5) 0.35811(2) 0.02343(13) Uani 1 1 d .
W1 W 0.457204(5) 0.819870(9) 0.351785(4) 0.02544(3) Uani 1 1 d .
C51 C 1.15837(16) 0.7857(2) 0.15619(11) 0.0346(6) Uani 1 1 d .
C52 C 1.05464(16) 0.8701(3) 0.06534(11) 0.0372(6) Uani 1 1 d .
C53 C 1.00578(16) 0.6858(2) 0.11667(12) 0.0384(6) Uani 1 1 d .
C54 C 1.09100(15) 1.0077(2) 0.14987(10) 0.0301(5) Uani 1 1 d .
C55 C 0.84960(13) 1.0276(2) 0.09870(9) 0.0237(5) Uani 1 1 d .
C56 C 0.81737(14) 0.9237(2) 0.09207(9) 0.0236(5) Uani 1 1 d .
C57 C 1.09627(16) 0.8759(3) 0.26322(11) 0.0461(8) Uani 1 1 d .
H57A H 1.1459 0.8430 0.2552 0.069 Uiso 1 1 calc R
H57B H 1.0926 0.8593 0.2998 0.069 Uiso 1 1 calc R
H57C H 1.0961 0.9598 0.2578 0.069 Uiso 1 1 calc R
C58 C 1.02537(19) 0.6963(2) 0.24011(12) 0.0444(7) Uani 1 1 d .
H58A H 1.0739 0.6600 0.2320 0.067 Uiso 1 1 calc R
H58B H 0.9783 0.6604 0.2189 0.067 Uiso 1 1 calc R
H58C H 1.0234 0.6857 0.2774 0.067 Uiso 1 1 calc R
C59 C 0.89392(13) 0.92140(18) 0.20172(9) 0.0216(5) Uani 1 1 d .
C60 C 0.95165(13) 0.87433(19) 0.24087(9) 0.0234(5) Uani 1 1 d .
C61 C 0.93720(15) 0.8715(2) 0.29220(9) 0.0301(5) Uani 1 1 d .
H61 H 0.9764 0.8402 0.3193 0.036 Uiso 1 1 calc R
C62 C 0.86620(15) 0.9137(2) 0.30393(10) 0.0308(5) Uani 1 1 d .
H62 H 0.8573 0.9108 0.3391 0.037 Uiso 1 1 calc R
C63 C 0.80748(14) 0.96062(19) 0.26511(9) 0.0255(5) Uani 1 1 d .
C64 C 0.82298(14) 0.96435(19) 0.21468(9) 0.0244(5) Uani 1 1 d .
H64 H 0.7841 0.9972 0.1878 0.029 Uiso 1 1 calc R
C65 C 0.75051(14) 0.8504(2) 0.06945(9) 0.0242(5) Uani 1 1 d .
C66 C 0.75838(15) 0.7307(2) 0.07354(10) 0.0298(5) Uani 1 1 d .
H66 H 0.8077 0.6979 0.0901 0.036 Uiso 1 1 calc R
C67 C 0.69497(16) 0.6588(2) 0.05372(11) 0.0380(6) Uani 1 1 d .
H67 H 0.7010 0.5772 0.0566 0.046 Uiso 1 1 calc R
C68 C 0.62291(16) 0.7057(3) 0.02973(11) 0.0393(7) Uani 1 1 d .
H68 H 0.5793 0.6563 0.0164 0.047 Uiso 1 1 calc R
C69 C 0.61450(16) 0.8240(3) 0.02515(11) 0.0394(7) Uani 1 1 d .
H69 H 0.5650 0.8560 0.0085 0.047 Uiso 1 1 calc R
C70 C 0.67752(15) 0.8970(2) 0.04460(10) 0.0311(6) Uani 1 1 d .
H70 H 0.6712 0.9785 0.0411 0.037 Uiso 1 1 calc R
C71 C 0.84371(14) 1.15211(19) 0.08909(9) 0.0226(5) Uani 1 1 d .
C72 C 0.77047(15) 1.2091(2) 0.07884(11) 0.0339(6) Uani 1 1 d .
H72 H 0.7223 1.1665 0.0774 0.041 Uiso 1 1 calc R
C73 C 0.76773(17) 1.3276(2) 0.07076(12) 0.0393(7) Uani 1 1 d .
H73 H 0.7176 1.3663 0.0640 0.047 Uiso 1 1 calc R
C74 C 0.83782(15) 1.3900(2) 0.07248(10) 0.0322(6) Uani 1 1 d .
H74 H 0.8357 1.4714 0.0669 0.039 Uiso 1 1 calc R
C75 C 0.91047(16) 1.3341(2) 0.08233(10) 0.0307(5) Uani 1 1 d .
H75 H 0.9585 1.3767 0.0831 0.037 Uiso 1 1 calc R
C76 C 0.91371(14) 1.2160(2) 0.09110(9) 0.0278(5) Uani 1 1 d .
H76 H 0.9641 1.1781 0.0985 0.033 Uiso 1 1 calc R
C77 C 0.72927(15) 1.0043(2) 0.27719(11) 0.0355(6) Uani 1 1 d .
H77A H 0.7287 0.9950 0.3147 0.053 Uiso 1 1 calc R
H77B H 0.6852 0.9599 0.2570 0.053 Uiso 1 1 calc R
H77C H 0.7230 1.0864 0.2678 0.053 Uiso 1 1 calc R
N51 N 1.02627(12) 0.82313(17) 0.22795(8) 0.0263(4) Uani 1 1 d .
O51 O 1.22343(12) 0.7532(2) 0.16592(9) 0.0557(6) Uani 1 1 d .
O52 O 1.05824(14) 0.8851(2) 0.02163(8) 0.0614(6) Uani 1 1 d .
O53 O 0.98345(14) 0.59723(18) 0.10043(10) 0.0637(7) Uani 1 1 d .
O54 O 1.11723(13) 1.09973(17) 0.15151(8) 0.0492(5) Uani 1 1 d .
P51 P 0.91232(3) 0.92097(5) 0.13464(2) 0.02097(12) Uani 1 1 d .
W51 W 1.047136(5) 0.845579(8) 0.139199(4) 0.02269(3) Uani 1 1 d .

loop_
_atom_site_aniso_label
_atom_site_aniso_U_11
_atom_site_aniso_U_22
_atom_site_aniso_U_33
_atom_site_aniso_U_23
_atom_site_aniso_U_13
_atom_site_aniso_U_12
C1 0.0278(15) 0.0440(16) 0.0417(16) 0.0116(13) 0.0029(12) 0.0044(12)
C2 0.0189(14) 0.075(2) 0.0347(16) 0.0084(14) 0.0012(11) 0.0048(13)
C3 0.0232(13) 0.0404(15) 0.0415(16) 0.0112(12) -0.0006(11) -0.0023(11)
C4 0.0368(16) 0.0403(16) 0.0462(17) -0.0029(13) -0.0001(13) 0.0066(13)
C5 0.0223(12) 0.0340(13) 0.0224(12) 0.0055(10) 0.0033(10) 0.0052(10)
C6 0.0199(12) 0.0345(13) 0.0222(12) 0.0048(10) 0.0005(9) 0.0038(10)
C7 0.0200(13) 0.0577(18) 0.0353(15) -0.0036(13) -0.0045(11) -0.0060(12)
C8 0.0466(17) 0.0308(14) 0.0477(17) 0.0164(12) 0.0134(14) 0.0116(12)
C9 0.0213(12) 0.0216(11) 0.0253(12) 0.0040(9) 0.0009(9) -0.0043(9)
C10 0.0221(12) 0.0230(11) 0.0269(12) 0.0024(9) 0.0009(10) -0.0027(9)
C11 0.0279(14) 0.0380(14) 0.0295(14) 0.0056(11) -0.0032(11) 0.0017(11)
C12 0.0366(15) 0.0391(15) 0.0273(13) -0.0007(11) 0.0076(11) -0.0026(12)
C13 0.0262(13) 0.0248(12) 0.0336(14) -0.0011(10) 0.0055(11) -0.0031(10)
C14 0.0218(12) 0.0228(11) 0.0323(13) 0.0014(10) -0.0002(10) -0.0009(9)
C15 0.0304(13) 0.0296(12) 0.0188(11) 0.0042(9) 0.0055(10) 0.0043(10)
C16 0.0297(14) 0.0347(14) 0.0270(13) 0.0011(10) 0.0007(11) 0.0037(11)
C17 0.0377(16) 0.0353(14) 0.0350(15) 0.0030(11) 0.0059(12) -0.0038(12)
C18 0.0448(17) 0.0299(14) 0.0414(16) 0.0076(12) 0.0134(13) 0.0052(12)
C19 0.0354(16) 0.0385(15) 0.0484(17) 0.0134(13) 0.0118(13) 0.0136(12)
C20 0.0278(14) 0.0376(15) 0.0436(16) 0.0104(12) 0.0122(12) 0.0054(11)
C21 0.0217(12) 0.0400(14) 0.0181(11) -0.0027(10) 0.0033(9) -0.0013(10)
C22 0.0267(13) 0.0391(14) 0.0280(13) -0.0040(11) 0.0005(10) -0.0012(11)
C23 0.0431(17) 0.0455(17) 0.0397(16) -0.0107(13) 0.0073(13) -0.0083(14)
C24 0.0308(16) 0.071(2) 0.0401(17) -0.0201(15) 0.0045(13) -0.0131(15)
C25 0.0242(15) 0.072(2) 0.0386(16) -0.0099(15) -0.0031(12) 0.0023(14)
C26 0.0261(14) 0.0461(16) 0.0306(14) -0.0013(12) -0.0015(11) 0.0045(12)
C27 0.0312(15) 0.0345(14) 0.0421(16) -0.0010(12) 0.0118(12) 0.0001(11)
N1 0.0194(10) 0.0265(10) 0.0308(11) 0.0066(8) -0.0023(8) 0.0005(8)
O1 0.0302(12) 0.0705(16) 0.0797(17) 0.0234(13) -0.0011(11) 0.0146(11)
O2 0.0311(12) 0.151(3) 0.0352(13) 0.0188(14) 0.0067(10) 0.0101(14)
O3 0.0468(13) 0.0452(13) 0.0723(16) 0.0136(11) 0.0020(11) -0.0135(10)
O4 0.0779(18) 0.0417(13) 0.0908(19) -0.0183(13) -0.0111(15) -0.0065(13)
P1 0.0183(3) 0.0262(3) 0.0244(3) 0.0045(2) 0.0002(2) -0.0001(2)
W1 0.01678(5) 0.02973(5) 0.02870(6) 0.00545(4) 0.00091(4) 0.00078(4)
C51 0.0267(14) 0.0360(14) 0.0403(16) 0.0045(12) 0.0039(12) 0.0016(11)
C52 0.0295(15) 0.0477(16) 0.0346(16) -0.0043(12) 0.0062(12) 0.0057(12)
C53 0.0322(15) 0.0331(15) 0.0473(17) -0.0063(12) -0.0005(13) 0.0029(12)
C54 0.0281(13) 0.0331(14) 0.0280(13) 0.0021(10) 0.0016(10) -0.0019(11)
C55 0.0191(12) 0.0291(12) 0.0219(12) 0.0028(9) 0.0007(9) -0.0002(9)
C56 0.0216(12) 0.0281(12) 0.0201(11) 0.0012(9) 0.0006(9) 0.0012(9)
C57 0.0215(14) 0.081(2) 0.0321(15) -0.0003(15) -0.0049(11) -0.0075(14)
C58 0.0505(19) 0.0334(15) 0.0536(19) 0.0184(13) 0.0212(15) 0.0160(13)
C59 0.0202(11) 0.0187(11) 0.0247(12) -0.0005(9) 0.0009(9) -0.0045(9)
C60 0.0194(12) 0.0213(11) 0.0284(12) 0.0003(9) 0.0013(9) -0.0030(9)
C61 0.0282(14) 0.0355(14) 0.0243(13) 0.0051(10) -0.0015(10) 0.0002(11)
C62 0.0302(14) 0.0370(14) 0.0255(13) -0.0005(10) 0.0057(11) 0.0001(11)
C63 0.0235(12) 0.0223(11) 0.0307(13) -0.0025(9) 0.0051(10) -0.0024(9)
C64 0.0229(12) 0.0210(11) 0.0279(12) 0.0008(9) 0.0009(10) -0.0002(9)
C65 0.0236(12) 0.0298(12) 0.0190(11) -0.0003(9) 0.0032(9) -0.0038(9)
C66 0.0239(13) 0.0323(13) 0.0317(14) -0.0015(10) 0.0011(10) 0.0016(10)
C67 0.0376(16) 0.0298(14) 0.0445(16) -0.0062(12) 0.0019(13) -0.0062(11)
C68 0.0288(15) 0.0472(17) 0.0391(16) -0.0063(13) -0.0020(12) -0.0131(12)
C69 0.0232(14) 0.0533(18) 0.0375(16) 0.0073(13) -0.0067(11) -0.0035(12)
C70 0.0253(13) 0.0324(13) 0.0331(14) 0.0048(11) -0.0019(11) 0.0000(10)
C71 0.0245(12) 0.0245(11) 0.0184(11) 0.0012(9) 0.0027(9) 0.0007(9)
C72 0.0218(13) 0.0333(14) 0.0456(16) 0.0050(12) 0.0034(11) 0.0001(10)
C73 0.0280(15) 0.0301(14) 0.0590(19) 0.0058(12) 0.0050(13) 0.0052(11)
C74 0.0364(15) 0.0247(12) 0.0349(14) 0.0036(10) 0.0043(12) 0.0011(11)
C75 0.0290(14) 0.0297(13) 0.0331(14) 0.0006(10) 0.0047(11) -0.0046(10)
C76 0.0222(13) 0.0294(13) 0.0302(13) 0.0022(10) -0.0001(10) 0.0018(10)
C77 0.0319(14) 0.0374(14) 0.0386(15) -0.0041(12) 0.0103(12) 0.0030(12)
N51 0.0193(10) 0.0303(11) 0.0280(11) 0.0059(8) 0.0010(8) 0.0023(8)
O51 0.0256(11) 0.0706(15) 0.0701(15) 0.0213(12) 0.0066(10) 0.0157(10)
O52 0.0572(15) 0.0977(19) 0.0308(12) 0.0000(12) 0.0117(11) 0.0125(13)
O53 0.0662(16) 0.0339(12) 0.0841(18) -0.0175(12) -0.0061(13) -0.0070(11)
O54 0.0510(13) 0.0359(11) 0.0581(14) 0.0011(10) 0.0023(11) -0.0179(10)
P51 0.0181(3) 0.0214(3) 0.0222(3) 0.0010(2) 0.0002(2) -0.0009(2)
W51 0.01686(5) 0.02365(5) 0.02679(5) -0.00100(4) 0.00170(4) -0.00032(3)

loop_
_atom_type_symbol
_atom_type_description
_atom_type_scat_dispersion_real
_atom_type_scat_dispersion_imag
_atom_type_scat_source
C C 0.0033 0.0016 'International Tables Vol C Tables 4.2.6.8 and 6.1.1.4'
H H 0.0000 0.0000 'International Tables Vol C Tables 4.2.6.8 and 6.1.1.4'
N N 0.0061 0.0033 'International Tables Vol C Tables 4.2.6.8 and 6.1.1.4'
O O 0.0106 0.0060 'International Tables Vol C Tables 4.2.6.8 and 6.1.1.4'
P P 0.1023 0.0942 'International Tables Vol C Tables 4.2.6.8 and 6.1.1.4'
W W -0.8490 6.8722 'International Tables Vol C Tables 4.2.6.8 and 6.1.1.4'

loop_
_geom_angle_atom_site_label_1
_geom_angle_atom_site_label_2
_geom_angle_atom_site_label_3
_geom_angle
O1 C1 W1 177.6(3)
O2 C2 W1 178.6(3)
O3 C3 W1 173.1(3)
O4 C4 W1 173.9(3)
C6 C5 C15 147.9(2)
C6 C5 P1 68.24(14)
C15 C5 P1 143.8(2)
C5 C6 C21 147.9(2)
C5 C6 P1 68.35(15)
C21 C6 P1 143.79(19)
N1 C7 H7A 109.5
N1 C7 H7B 109.5
H7A C7 H7B 109.5
N1 C7 H7C 109.5
H7A C7 H7C 109.5
H7B C7 H7C 109.5
N1 C8 H8A 109.5
N1 C8 H8B 109.5
H8A C8 H8B 109.5
N1 C8 H8C 109.5
H8A C8 H8C 109.5
H8B C8 H8C 109.5
C10 C9 C14 119.3(2)
C10 C9 P1 118.80(18)
C14 C9 P1 121.84(18)
C11 C10 C9 119.0(2)
C11 C10 N1 120.4(2)
C9 C10 N1 120.6(2)
C12 C11 C10 121.1(2)
C12 C11 H11 119.5
C10 C11 H11 119.5
C11 C12 C13 120.7(2)
C11 C12 H12 119.6
C13 C12 H12 119.6
C14 C13 C12 118.0(2)
C14 C13 C27 120.8(2)
C12 C13 C27 121.2(2)
C13 C14 C9 121.9(2)
C13 C14 H14 119.1
C9 C14 H14 119.1
C16 C15 C20 119.0(2)
C16 C15 C5 119.4(2)
C20 C15 C5 121.6(2)
C17 C16 C15 120.9(2)
C17 C16 H16 119.5
C15 C16 H16 119.5
C16 C17 C18 119.8(3)
C16 C17 H17 120.1
C18 C17 H17 120.1
C19 C18 C17 119.9(2)
C19 C18 H18 120.1
C17 C18 H18 120.1
C18 C19 C20 120.5(3)
C18 C19 H19 119.7
C20 C19 H19 119.7
C19 C20 C15 119.9(3)
C19 C20 H20 120.0
C15 C20 H20 120.0
C22 C21 C26 118.4(2)
C22 C21 C6 119.8(2)
C26 C21 C6 121.8(2)
C23 C22 C21 120.7(3)
C23 C22 H22 119.6
C21 C22 H22 119.6
C24 C23 C22 120.0(3)
C24 C23 H23 120.0
C22 C23 H23 120.0
C23 C24 C25 120.2(3)
C23 C24 H24 119.9
C25 C24 H24 119.9
C26 C25 C24 120.0(3)
C26 C25 H25 120.0
C24 C25 H25 120.0
C25 C26 C21 120.7(3)
C25 C26 H26 119.7
C21 C26 H26 119.7
C13 C27 H27A 109.5
C13 C27 H27B 109.5
H27A C27 H27B 109.5
C13 C27 H27C 109.5
H27A C27 H27C 109.5
H27B C27 H27C 109.5
C10 N1 C8 107.72(19)
C10 N1 C7 108.25(19)
C8 N1 C7 107.6(2)
C10 N1 W1 117.01(14)
C8 N1 W1 107.65(16)
C7 N1 W1 108.26(15)
C6 P1 C5 43.41(11)
C6 P1 C9 107.77(11)
C5 P1 C9 108.98(11)
C6 P1 W1 140.78(8)
C5 P1 W1 137.98(8)
C9 P1 W1 105.37(8)
C2 W1 C1 91.46(11)
C2 W1 C3 85.23(13)
C1 W1 C3 88.22(11)
C2 W1 C4 84.44(13)
C1 W1 C4 92.69(12)
C3 W1 C4 169.65(12)
C2 W1 N1 178.02(9)
C1 W1 N1 90.29(9)
C3 W1 N1 95.75(9)
C4 W1 N1 94.56(10)
C2 W1 P1 100.27(8)
C1 W1 P1 167.87(9)
C3 W1 P1 89.68(8)
C4 W1 P1 91.52(8)
N1 W1 P1 78.02(5)
O51 C51 W51 178.6(2)
O52 C52 W51 179.2(3)
O53 C53 W51 175.1(3)
O54 C54 W51 174.0(2)
C56 C55 C71 149.4(2)
C56 C55 P51 68.61(14)
C71 C55 P51 141.92(18)
C55 C56 C65 149.3(2)
C55 C56 P51 68.06(14)
C65 C56 P51 142.62(18)
N51 C57 H57A 109.5
N51 C57 H57B 109.5
H57A C57 H57B 109.5
N51 C57 H57C 109.5
H57A C57 H57C 109.5
H57B C57 H57C 109.5
N51 C58 H58A 109.5
N51 C58 H58B 109.5
H58A C58 H58B 109.5
N51 C58 H58C 109.5
H58A C58 H58C 109.5
H58B C58 H58C 109.5
C60 C59 C64 119.4(2)
C60 C59 P51 118.57(17)
C64 C59 P51 122.06(18)
C59 C60 C61 119.0(2)
C59 C60 N51 120.6(2)
C61 C60 N51 120.3(2)
C62 C61 C60 120.5(2)
C62 C61 H61 119.8
C60 C61 H61 119.8
C61 C62 C63 121.3(2)
C61 C62 H62 119.4
C63 C62 H62 119.4
C64 C63 C62 117.7(2)
C64 C63 C77 120.6(2)
C62 C63 C77 121.7(2)
C63 C64 C59 122.2(2)
C63 C64 H64 118.9
C59 C64 H64 118.9
C66 C65 C70 118.8(2)
C66 C65 C56 119.3(2)
C70 C65 C56 121.8(2)
C67 C66 C65 120.6(2)
C67 C66 H66 119.7
C65 C66 H66 119.7
C68 C67 C66 120.1(3)
C68 C67 H67 119.9
C66 C67 H67 119.9
C69 C68 C67 119.8(3)
C69 C68 H68 120.1
C67 C68 H68 120.1
C68 C69 C70 120.7(3)
C68 C69 H69 119.7
C70 C69 H69 119.7
C69 C70 C65 119.9(2)
C69 C70 H70 120.0
C65 C70 H70 120.0
C72 C71 C76 119.1(2)
C72 C71 C55 122.0(2)
C76 C71 C55 118.9(2)
C73 C72 C71 120.1(2)
C73 C72 H72 120.0
C71 C72 H72 120.0
C72 C73 C74 120.2(2)
C72 C73 H73 119.9
C74 C73 H73 119.9
C75 C74 C73 119.9(2)
C75 C74 H74 120.0
C73 C74 H74 120.0
C74 C75 C76 120.1(2)
C74 C75 H75 119.9
C76 C75 H75 119.9
C75 C76 C71 120.5(2)
C75 C76 H76 119.8
C71 C76 H76 119.8
C63 C77 H77A 109.5
C63 C77 H77B 109.5
H77A C77 H77B 109.5
C63 C77 H77C 109.5
H77A C77 H77C 109.5
H77B C77 H77C 109.5
C60 N51 C57 108.5(2)
C60 N51 C58 107.46(19)
C57 N51 C58 107.8(2)
C60 N51 W51 116.56(14)
C57 N51 W51 107.81(15)
C58 N51 W51 108.39(16)
C55 P51 C56 43.34(10)
C55 P51 C59 108.09(11)
C56 P51 C59 107.56(10)
C55 P51 W51 138.10(8)
C56 P51 W51 140.89(8)
C59 P51 W51 105.83(8)
C52 W51 C51 92.53(11)
C52 W51 C54 85.07(11)
C51 W51 C54 88.78(10)
C52 W51 C53 85.92(12)
C51 W51 C53 90.87(11)
C54 W51 C53 170.95(11)
C52 W51 N51 174.89(9)
C51 W51 N51 92.57(9)
C54 W51 N51 94.70(8)
C53 W51 N51 94.34(10)
C52 W51 P51 97.06(8)
C51 W51 P51 170.14(8)
C54 W51 P51 89.81(7)
C53 W51 P51 92.05(8)
N51 W51 P51 77.83(5)

loop_
_geom_bond_atom_site_label_1
_geom_bond_atom_site_label_2
_geom_bond_distance
C1 O1 1.150(3)
C1 W1 1.987(3)
C2 O2 1.154(3)
C2 W1 1.953(3)
C3 O3 1.143(3)
C3 W1 2.021(3)
C4 O4 1.151(3)
C4 W1 2.029(3)
C5 C6 1.322(3)
C5 C15 1.455(3)
C5 P1 1.788(2)
C6 C21 1.453(3)
C6 P1 1.787(2)
C7 N1 1.500(3)
C7 H7A 0.9800
C7 H7B 0.9800
C7 H7C 0.9800
C8 N1 1.496(3)
C8 H8A 0.9800
C8 H8B 0.9800
C8 H8C 0.9800
C9 C10 1.392(3)
C9 C14 1.403(3)
C9 P1 1.821(2)
C10 C11 1.388(3)
C10 N1 1.487(3)
C11 C12 1.383(4)
C11 H11 0.9500
C12 C13 1.397(3)
C12 H12 0.9500
C13 C14 1.377(3)
C13 C27 1.508(3)
C14 H14 0.9500
C15 C16 1.388(3)
C15 C20 1.400(3)
C16 C17 1.383(4)
C16 H16 0.9500
C17 C18 1.388(4)
C17 H17 0.9500
C18 C19 1.382(4)
C18 H18 0.9500
C19 C20 1.385(4)
C19 H19 0.9500
C20 H20 0.9500
C21 C22 1.393(4)
C21 C26 1.400(3)
C22 C23 1.380(4)
C22 H22 0.9500
C23 C24 1.380(4)
C23 H23 0.9500
C24 C25 1.382(4)
C24 H24 0.9500
C25 C26 1.376(4)
C25 H25 0.9500
C26 H26 0.9500
C27 H27A 0.9800
C27 H27B 0.9800
C27 H27C 0.9800
N1 W1 2.390(2)
P1 W1 2.4440(6)
C51 O51 1.152(3)
C51 W51 1.988(3)
C52 O52 1.158(3)
C52 W51 1.961(3)
C53 O53 1.146(3)
C53 W51 2.023(3)
C54 O54 1.150(3)
C54 W51 2.016(3)
C55 C56 1.318(3)
C55 C71 1.459(3)
C55 P51 1.781(2)
C56 C65 1.455(3)
C56 P51 1.788(2)
C57 N51 1.496(3)
C57 H57A 0.9800
C57 H57B 0.9800
C57 H57C 0.9800
C58 N51 1.498(3)
C58 H58A 0.9800
C58 H58B 0.9800
C58 H58C 0.9800
C59 C60 1.392(3)
C59 C64 1.398(3)
C59 P51 1.820(2)
C60 C61 1.395(3)
C60 N51 1.489(3)
C61 C62 1.384(3)
C61 H61 0.9500
C62 C63 1.396(3)
C62 H62 0.9500
C63 C64 1.379(3)
C63 C77 1.505(3)
C64 H64 0.9500
C65 C66 1.391(3)
C65 C70 1.401(3)
C66 C67 1.385(3)
C66 H66 0.9500
C67 C68 1.382(4)
C67 H67 0.9500
C68 C69 1.377(4)
C68 H68 0.9500
C69 C70 1.386(4)
C69 H69 0.9500
C70 H70 0.9500
C71 C72 1.391(3)
C71 C76 1.393(3)
C72 C73 1.384(3)
C72 H72 0.9500
C73 C74 1.386(4)
C73 H73 0.9500
C74 C75 1.377(4)
C74 H74 0.9500
C75 C76 1.382(3)
C75 H75 0.9500
C76 H76 0.9500
C77 H77A 0.9800
C77 H77B 0.9800
C77 H77C 0.9800
N51 W51 2.402(2)
P51 W51 2.4341(6)
